data_2211054
loop_
_publ_author_name
'Xiao, Tao'
'Lin, Yuan'
'Zhang, Xiao-Qing'
'Chen, Jing'
'Wang, Jin-Tang'

_publ_section_title (<i>E</i>)-2-[4-(2-Chlorophenyl)-1,3-dithiolan-2-ylidene]-2-(imidazol-1-yl)acetonitrile
_journal_issue 11
_journal_name_full 'Acta Crystallographica Section E'
_journal_page_first o5052
_journal_page_last o5053
_journal_paper_doi 10.1107/S1600536806040736
_journal_volume 62
_journal_year 2006
_chemical_formula_moiety 'C14 H10 Cl N3 S2'
_chemical_formula_sum 'C14 H10 Cl N3 S2'
_chemical_formula_weight 319.82
_chemical_melting_point 141.5
_chemical_name_systematic
;
(E)-[4-(2-Chlorophenyl)-1,3-dithiolan-2-ylidene]-1-imidazolyl-acetonitrile
;
_space_group_IT_number 4
_symmetry_cell_setting monoclinic
_symmetry_space_group_name_Hall 'P 2yb'
_symmetry_space_group_name_H-M 'P 1 21 1'
_atom_sites_solution_hydrogens geom
_atom_sites_solution_primary direct
_atom_sites_solution_secondary difmap
_audit_creation_method SHELXL-97
_cell_angle_alpha 90.00
_cell_angle_beta 95.05(3)
_cell_angle_gamma 90.00
_cell_formula_units_Z 2
_cell_length_a 5.5690(11)
_cell_length_b 9.5120(19)
_cell_length_c 13.372(3)
_cell_measurement_reflns_used 25
_cell_measurement_temperature 294(2)
_cell_measurement_theta_max 13
_cell_measurement_theta_min 9
_cell_volume 705.6(3)
_computing_cell_refinement 'CAD-4 Software'
_computing_data_collection 'CAD-4 Software (Enraf--Nonius, 1985)'
_computing_data_reduction 'XCAD4 (Harms & Wocadlo, 1995)'
_computing_molecular_graphics 'SHELXTL (Bruker, 2000)'
_computing_publication_material SHELXTL
_computing_structure_refinement 'SHELXL97 (Sheldrick, 1997)'
_computing_structure_solution 'SHELXS97 (Sheldrick, 1997)'
_diffrn_ambient_temperature 294(2)
_diffrn_measured_fraction_theta_full 0.997
_diffrn_measured_fraction_theta_max 0.997
_diffrn_measurement_device_type 'Enraf--Nonius CAD-4 diffractometer'
_diffrn_measurement_method '\w/2\q scans'
_diffrn_radiation_monochromator graphite
_diffrn_radiation_source 'fine-focus sealed tube'
_diffrn_radiation_type MoK\a
_diffrn_radiation_wavelength 0.71073
_diffrn_reflns_av_R_equivalents 0.1020
_diffrn_reflns_av_sigmaI/netI 0.0418
_diffrn_reflns_limit_h_max 6
_diffrn_reflns_limit_h_min 0
_diffrn_reflns_limit_k_max 11
_diffrn_reflns_limit_k_min 0
_diffrn_reflns_limit_l_max 16
_diffrn_reflns_limit_l_min -16
_diffrn_reflns_number 1620
_diffrn_reflns_theta_full 25.97
_diffrn_reflns_theta_max 25.97
_diffrn_reflns_theta_min 1.53
_diffrn_standards_decay_% 0
_diffrn_standards_interval_time 120
_diffrn_standards_number 3
_exptl_absorpt_coefficient_mu 0.558
_exptl_absorpt_correction_T_max 0.8966
_exptl_absorpt_correction_T_min 0.8077
_exptl_absorpt_correction_type psi-scan
_exptl_absorpt_process_details '(North <i>et al.</i>,  1968)'
_exptl_crystal_colour yellow
_exptl_crystal_density_diffrn 1.505
_exptl_crystal_density_method 'not measured'
_exptl_crystal_description block
_exptl_crystal_F_000 328
_exptl_crystal_size_max 0.40
_exptl_crystal_size_mid 0.20
_exptl_crystal_size_min 0.20
_refine_diff_density_max 0.992
_refine_diff_density_min -0.479
_refine_ls_abs_structure_details 'Flack (1983), with no Friedel pairs'
_refine_ls_abs_structure_Flack 0.0(2)
_refine_ls_extinction_coef 0.094(12)
_refine_ls_extinction_method SHELXL97
_refine_ls_goodness_of_fit_ref 1.068
_refine_ls_hydrogen_treatment constr
_refine_ls_matrix_type full
_refine_ls_number_parameters 181
_refine_ls_number_reflns 1469
_refine_ls_number_restraints 1
_refine_ls_restrained_S_all 1.067
_refine_ls_R_factor_all 0.0680
_refine_ls_R_factor_gt 0.0593
_refine_ls_shift/su_max 0.000
_refine_ls_shift/su_mean 0.000
_refine_ls_structure_factor_coef Fsqd
_refine_ls_weighting_details 'calc w=1/[\s^2^(Fo^2^)+(0.1000P)^2^+0.5000P] where P=(Fo^2^+2Fc^2^)/3'
_refine_ls_weighting_scheme calc
_refine_ls_wR_factor_gt 0.1508
_refine_ls_wR_factor_ref 0.1600
_reflns_number_gt 1306
_reflns_number_total 1469
_reflns_threshold_expression I>2\s(I)
_cod_data_source_file hk2138.cif
_cod_data_source_block I
_cod_original_sg_symbol_H-M 'P 21'
_cod_database_code 2211054
_cod_database_fobs_code 2211054

loop_
_symmetry_equiv_pos_as_xyz
'x, y, z'
'-x, y+1/2, -z'

loop_
_atom_site_type_symbol
_atom_site_label
_atom_site_fract_x
_atom_site_fract_y
_atom_site_fract_z
_atom_site_U_iso_or_equiv
_atom_site_adp_type
_atom_site_calc_flag
_atom_site_refinement_flags
_atom_site_occupancy
Cl Cl 1.0713(4) 0.6876(3) 0.54197(17) 0.0667(6) Uani d . 1
S S1 0.6821(3) 0.86502(18) 0.87800(11) 0.0431(4) Uani d . 1
S S2 0.9283(3) 1.01255(19) 0.72387(11) 0.0451(5) Uani d . 1
N N1 1.3816(11) 1.2196(8) 0.8766(5) 0.0603(18) Uani d . 1
N N2 0.9976(9) 1.0482(6) 1.0250(3) 0.0386(12) Uani d . 1
N N3 0.8268(12) 1.0893(9) 1.1646(5) 0.0597(18) Uani d . 1
C C1 0.5819(15) 0.8890(9) 0.3648(5) 0.058(2) Uani d . 1
H H1A 0.5418 0.8964 0.2960 0.070 Uiso calc R 1
C C2 0.4508(14) 0.9610(9) 0.4320(6) 0.0568(19) Uani d . 1
H H2A 0.3222 1.0175 0.4079 0.068 Uiso calc R 1
C C3 0.5077(13) 0.9501(9) 0.5318(5) 0.0501(18) Uani d . 1
H H3B 0.4188 1.0007 0.5752 0.060 Uiso calc R 1
C C4 0.6978(11) 0.8643(8) 0.5719(4) 0.0413(14) Uani d . 1
C C5 0.8255(12) 0.7961(8) 0.5037(5) 0.0450(15) Uani d . 1
C C6 0.7702(13) 0.8073(9) 0.4014(5) 0.0522(17) Uani d . 1
H H6A 0.8615 0.7592 0.3575 0.063 Uiso calc R 1
C C7 0.7686(11) 0.8515(8) 0.6834(5) 0.0445(15) Uani d . 1
H H7A 0.8797 0.7720 0.6945 0.053 Uiso calc R 1
C C8 0.5675(12) 0.8331(9) 0.7489(5) 0.0492(18) Uani d . 1
H H8A 0.5036 0.7384 0.7420 0.059 Uiso calc R 1
H H8B 0.4386 0.8987 0.7292 0.059 Uiso calc R 1
C C9 0.8994(10) 0.9877(7) 0.8510(4) 0.0344(13) Uani d . 1
C C10 1.0378(11) 1.0579(7) 0.9224(4) 0.0390(14) Uani d . 1
C C11 1.2279(12) 1.1483(9) 0.8958(5) 0.0460(16) Uani d . 1
C C12 1.1362(12) 0.9815(8) 1.1002(5) 0.0459(16) Uani d . 1
H H12A 1.2772 0.9308 1.0944 0.055 Uiso calc R 1
C C13 1.0247(14) 1.0048(10) 1.1856(5) 0.0573(19) Uani d . 1
H H13A 1.0752 0.9687 1.2486 0.069 Uiso calc R 1
C C14 0.8159(13) 1.1098(9) 1.0706(5) 0.0499(17) Uani d . 1
H H14A 0.6946 1.1623 1.0361 0.060 Uiso calc R 1

loop_
_atom_site_aniso_label
_atom_site_aniso_U_11
_atom_site_aniso_U_22
_atom_site_aniso_U_33
_atom_site_aniso_U_12
_atom_site_aniso_U_13
_atom_site_aniso_U_23
Cl 0.0527(10) 0.0630(12) 0.0844(14) 0.0137(10) 0.0061(9) 0.0074(11)
S1 0.0442(8) 0.0492(9) 0.0363(7) -0.0095(8) 0.0052(6) 0.0034(7)
S2 0.0484(9) 0.0544(10) 0.0326(7) -0.0183(8) 0.0040(6) -0.0004(7)
N1 0.047(3) 0.072(5) 0.061(4) -0.020(3) -0.001(3) 0.009(3)
N2 0.034(2) 0.048(3) 0.034(3) 0.004(2) 0.002(2) -0.001(2)
N3 0.052(3) 0.083(5) 0.046(3) 0.001(4) 0.012(3) -0.011(4)
C1 0.077(5) 0.058(5) 0.038(3) -0.001(4) -0.003(3) 0.001(3)
C2 0.057(4) 0.056(5) 0.055(4) 0.008(4) -0.006(3) 0.003(4)
C3 0.047(4) 0.053(5) 0.050(4) 0.005(3) 0.005(3) -0.006(3)
C4 0.039(3) 0.041(3) 0.044(3) -0.013(3) 0.000(2) -0.002(3)
C5 0.042(3) 0.033(3) 0.060(4) -0.003(3) 0.005(3) 0.001(3)
C6 0.063(4) 0.043(4) 0.052(4) -0.002(4) 0.014(3) -0.009(3)
C7 0.043(3) 0.047(4) 0.044(3) 0.000(3) 0.004(3) -0.002(3)
C8 0.052(4) 0.055(5) 0.040(3) -0.020(3) 0.002(3) 0.001(3)
C9 0.031(3) 0.037(3) 0.035(3) 0.006(3) 0.000(2) -0.001(3)
C10 0.037(3) 0.042(3) 0.037(3) 0.001(3) -0.001(2) -0.002(3)
C11 0.041(3) 0.055(4) 0.039(3) 0.000(3) -0.008(3) -0.002(3)
C12 0.039(3) 0.051(4) 0.046(3) 0.005(3) -0.008(3) 0.001(3)
C13 0.066(4) 0.067(5) 0.037(3) -0.009(5) -0.006(3) 0.005(4)
C14 0.042(3) 0.064(5) 0.043(4) 0.009(4) 0.001(3) -0.005(4)

loop_
_atom_type_symbol
_atom_type_description
_atom_type_scat_dispersion_real
_atom_type_scat_dispersion_imag
_atom_type_scat_source
C C 0.0033 0.0016 'International Tables Vol C Tables 4.2.6.8 and 6.1.1.4'
H H 0.0000 0.0000 'International Tables Vol C Tables 4.2.6.8 and 6.1.1.4'
N N 0.0061 0.0033 'International Tables Vol C Tables 4.2.6.8 and 6.1.1.4'
S S 0.1246 0.1234 'International Tables Vol C Tables 4.2.6.8 and 6.1.1.4'
Cl Cl 0.1484 0.1585 'International Tables Vol C Tables 4.2.6.8 and 6.1.1.4'

loop_
_geom_angle_atom_site_label_1
_geom_angle_atom_site_label_2
_geom_angle_atom_site_label_3
_geom_angle
C9 S1 C8 96.2(3)
C9 S2 C7 95.2(3)
C14 N2 C12 105.3(5)
C14 N2 C10 126.5(5)
C12 N2 C10 128.1(5)
C14 N3 C13 105.1(6)
C6 C1 C2 118.8(6)
C6 C1 H1A 120.6
C2 C1 H1A 120.6
C3 C2 C1 120.8(7)
C3 C2 H2A 119.6
C1 C2 H2A 119.6
C2 C3 C4 121.7(7)
C2 C3 H3B 119.1
C4 C3 H3B 119.1
C5 C4 C3 116.1(6)
C5 C4 C7 120.9(6)
C3 C4 C7 123.0(6)
C4 C5 C6 122.7(7)
C4 C5 Cl 121.5(5)
C6 C5 Cl 115.8(6)
C1 C6 C5 119.9(7)
C1 C6 H6A 120.1
C5 C6 H6A 120.1
C8 C7 C4 116.3(5)
C8 C7 S2 107.2(5)
C4 C7 S2 107.6(5)
C8 C7 H7A 108.5
C4 C7 H7A 108.5
S2 C7 H7A 108.5
C7 C8 S1 108.7(5)
C7 C8 H8A 110.0
S1 C8 H8A 110.0
C7 C8 H8B 110.0
S1 C8 H8B 110.0
H8A C8 H8B 108.3
C10 C9 S2 121.9(5)
C10 C9 S1 123.3(5)
S2 C9 S1 114.8(3)
C9 C10 N2 121.7(6)
C9 C10 C11 120.7(6)
N2 C10 C11 117.6(6)
N1 C11 C10 178.6(7)
C13 C12 N2 105.7(6)
C13 C12 H12A 127.2
N2 C12 H12A 127.2
C12 C13 N3 109.9(6)
C12 C13 H13A 125.0
N3 C13 H13A 125.0
N3 C14 N2 113.9(7)
N3 C14 H14A 123.0
N2 C14 H14A 123.0

loop_
_geom_bond_atom_site_label_1
_geom_bond_atom_site_label_2
_geom_bond_distance
Cl C5 1.754(7)
S1 C9 1.742(7)
S1 C8 1.813(6)
S2 C9 1.738(6)
S2 C7 1.829(7)
N1 C11 1.139(10)
N2 C14 1.360(9)
N2 C12 1.369(8)
N2 C10 1.413(8)
N3 C14 1.267(9)
N3 C13 1.373(11)
C1 C6 1.361(11)
C1 C2 1.387(11)
C1 H1A 0.9300
C2 C3 1.348(10)
C2 H2A 0.9300
C3 C4 1.406(10)
C3 H3B 0.9300
C4 C5 1.368(9)
C4 C7 1.514(8)
C5 C6 1.380(10)
C6 H6A 0.9300
C7 C8 1.491(9)
C7 H7A 0.9800
C8 H8A 0.9700
C8 H8B 0.9700
C9 C10 1.350(9)
C10 C11 1.433(10)
C12 C13 1.364(10)
C12 H12A 0.9300
C13 H13A 0.9300
C14 H14A 0.9300

loop_
_geom_hbond_atom_site_label_D
_geom_hbond_atom_site_label_H
_geom_hbond_atom_site_label_A
_geom_hbond_distance_DH
_geom_hbond_distance_HA
_geom_hbond_distance_DA
_geom_hbond_angle_DHA
_geom_hbond_publ_flag
C7 H7A Cl 0.980 2.520 3.068(7) 116 yes

loop_
_geom_torsion_atom_site_label_1
_geom_torsion_atom_site_label_2
_geom_torsion_atom_site_label_3
_geom_torsion_atom_site_label_4
_geom_torsion
C6 C1 C2 C3 -0.3(13)
C1 C2 C3 C4 -1.1(13)
C2 C3 C4 C5 1.8(11)
C2 C3 C4 C7 179.0(7)
C3 C4 C5 C6 -1.3(10)
C7 C4 C5 C6 -178.6(7)
C3 C4 C5 Cl 178.9(6)
C7 C4 C5 Cl 1.6(9)
C2 C1 C6 C5 0.8(12)
C4 C5 C6 C1 0.0(12)
Cl C5 C6 C1 179.9(6)
C5 C4 C7 C8 -137.7(7)
C3 C4 C7 C8 45.2(10)
C5 C4 C7 S2 102.1(7)
C3 C4 C7 S2 -74.9(7)
C9 S2 C7 C8 37.4(5)
C9 S2 C7 C4 163.2(4)
C4 C7 C8 S1 -165.6(5)
S2 C7 C8 S1 -45.2(6)
C9 S1 C8 C7 31.2(6)
C7 S2 C9 C10 162.9(5)
C7 S2 C9 S1 -16.5(4)
C8 S1 C9 C10 175.6(6)
C8 S1 C9 S2 -5.0(4)
S2 C9 C10 N2 173.5(5)
S1 C9 C10 N2 -7.1(9)
S2 C9 C10 C11 -4.9(9)
S1 C9 C10 C11 174.5(5)
C14 N2 C10 C9 -74.5(10)
C12 N2 C10 C9 108.8(8)
C14 N2 C10 C11 104.0(8)
C12 N2 C10 C11 -72.7(9)
C14 N2 C12 C13 1.5(8)
C10 N2 C12 C13 178.7(7)
N2 C12 C13 N3 -2.6(9)
C14 N3 C13 C12 2.7(10)
C13 N3 C14 N2 -1.7(10)
C12 N2 C14 N3 0.2(9)
C10 N2 C14 N3 -177.1(7)

loop_
_cod_related_entry_id
_cod_related_entry_database
_cod_related_entry_code
1 ChemSpider 8037563
